data_4328511
loop_
_publ_author_name
'Celedonio M. \'Alvarez'
'Ra\'ul Garc\'ia-Rodr\'iguez'
'Daniel Miguel'

_publ_contact_author
;
     DANIEL MIGUEL
     IU CINQUIMA/Quimica Inorganica
     Facultad de Ciencias
     Universidad de Valladolid
     C/ Prado de la Magdalena s/n
     47005 Valladolid
     SPAIN
;
_publ_contact_author_email dmsj@qi.uva.es
_publ_contact_author_fax +34-983-423013
_publ_contact_author_phone +34-983-184096
_publ_section_title
;
 Iminopyridine Complexes of Manganese, Rhenium, and Molybdenum Derived
 from Amino Ester Methylserine and Peptides Gly-Gly, Gly-Val, and
 Gly-Gly-Gly: Self-Assembly of the Peptide Chains
;
_journal_name_full 'Inorganic Chemistry'
_journal_page_first 2984
_journal_page_last 2996
_journal_paper_doi 10.1021/ic2022984
_journal_volume 51
_journal_year 2012
_chemical_formula_sum 'C17 H19 Br Mn N3 O7'
_chemical_formula_weight 512.20
_chemical_name_systematic
; 
 ? 
;
_space_group_IT_number 14
_symmetry_cell_setting monoclinic
_symmetry_space_group_name_Hall '-P 2ybc'
_symmetry_space_group_name_H-M 'P 1 21/c 1'
_atom_sites_solution_hydrogens geom
_atom_sites_solution_primary direct
_atom_sites_solution_secondary difmap
_audit_creation_method SHELXL-97
_cell_angle_alpha 90.00
_cell_angle_beta 96.507(5)
_cell_angle_gamma 90.00
_cell_formula_units_Z 4
_cell_length_a 23.663(6)
_cell_length_b 9.677(2)
_cell_length_c 9.539(2)
_cell_measurement_reflns_used 847
_cell_measurement_temperature 296(2)
_cell_measurement_theta_max 22.852
_cell_measurement_theta_min 2.607
_cell_volume 2170.2(8)
_computing_cell_refinement 'Bruker SMART'
_computing_data_collection 'Bruker SMART'
_computing_data_reduction 'Bruker SHELXTL'
_computing_molecular_graphics 'Bruker SHELXTL'
_computing_publication_material 'Bruker SHELXTL'
_computing_structure_refinement 'SHELXL-97 (Sheldrick, 1997)'
_computing_structure_solution 'SHELXS-97 (Sheldrick, 1990)'
_diffrn_ambient_temperature 296(2)
_diffrn_measured_fraction_theta_full 0.991
_diffrn_measured_fraction_theta_max 0.991
_diffrn_measurement_device_type 'CCD area detector'
_diffrn_measurement_method 'phi and omega scans'
_diffrn_radiation_monochromator graphite
_diffrn_radiation_source 'fine-focus sealed tube'
_diffrn_radiation_type MoK\a
_diffrn_radiation_wavelength 0.71073
_diffrn_reflns_av_R_equivalents 0.0870
_diffrn_reflns_av_sigmaI/netI 0.0908
_diffrn_reflns_limit_h_max 26
_diffrn_reflns_limit_h_min -26
_diffrn_reflns_limit_k_max 7
_diffrn_reflns_limit_k_min -10
_diffrn_reflns_limit_l_max 10
_diffrn_reflns_limit_l_min -10
_diffrn_reflns_number 9416
_diffrn_reflns_theta_full 23.30
_diffrn_reflns_theta_max 23.30
_diffrn_reflns_theta_min 0.87
_exptl_absorpt_coefficient_mu 2.491
_exptl_absorpt_correction_T_max 1.000000
_exptl_absorpt_correction_T_min 0.286201
_exptl_absorpt_correction_type multi-scan
_exptl_absorpt_process_details SADABS
_exptl_crystal_colour ORANGE
_exptl_crystal_density_diffrn 1.568
_exptl_crystal_description PLATE
_exptl_crystal_F_000 1032
_exptl_crystal_size_max 0.43
_exptl_crystal_size_mid 0.26
_exptl_crystal_size_min 0.03
_refine_diff_density_max 0.706
_refine_diff_density_min -0.532
_refine_diff_density_rms 0.127
_refine_ls_extinction_coef 0.0037(7)
_refine_ls_extinction_expression Fc^*^=kFc[1+0.001xFc^2^\l^3^/sin(2\q)]^-1/4^
_refine_ls_extinction_method SHELXL
_refine_ls_goodness_of_fit_ref 1.029
_refine_ls_hydrogen_treatment constr
_refine_ls_matrix_type full
_refine_ls_number_parameters 264
_refine_ls_number_reflns 3117
_refine_ls_number_restraints 0
_refine_ls_restrained_S_all 1.029
_refine_ls_R_factor_all 0.1135
_refine_ls_R_factor_gt 0.0625
_refine_ls_shift/su_max 0.001
_refine_ls_shift/su_mean 0.000
_refine_ls_structure_factor_coef Fsqd
_refine_ls_weighting_details 'calc w=1/[\s^2^(Fo^2^)+(0.0882P)^2^+0.0000P] where P=(Fo^2^+2Fc^2^)/3'
_refine_ls_weighting_scheme calc
_refine_ls_wR_factor_gt 0.1407
_refine_ls_wR_factor_ref 0.1742
_reflns_number_gt 1948
_reflns_number_total 3117
_reflns_threshold_expression >2sigma(I)
_cod_data_source_file ic2022984_si_002_03.cif
_cod_data_source_block Compound_3a_rg161a
_cod_original_cell_volume 2170.2(9)
_cod_database_code 4328511

loop_
_symmetry_equiv_pos_as_xyz
'x, y, z'
'-x, y+1/2, -z+1/2'
'-x, -y, -z'
'x, -y-1/2, z-1/2'

loop_
_atom_site_label
_atom_site_type_symbol
_atom_site_fract_x
_atom_site_fract_y
_atom_site_fract_z
_atom_site_U_iso_or_equiv
_atom_site_adp_type
_atom_site_occupancy
_atom_site_symmetry_multiplicity
_atom_site_calc_flag
_atom_site_refinement_flags
Mn1 Mn 0.68104(5) 1.04727(12) 0.86280(13) 0.0426(4) Uani 1 1 d .
Br1 Br 0.60103(4) 1.02001(9) 0.66235(9) 0.0483(4) Uani 1 1 d .
C1 C 0.7377(4) 1.0685(10) 1.0047(11) 0.056(3) Uani 1 1 d .
O1 O 0.7722(3) 1.0838(9) 1.0951(8) 0.091(2) Uani 1 1 d .
C2 C 0.7317(4) 1.0484(9) 0.7324(10) 0.055(2) Uani 1 1 d .
O2 O 0.7626(3) 1.0567(8) 0.6500(8) 0.089(2) Uani 1 1 d .
C3 C 0.6778(4) 1.2344(11) 0.8486(9) 0.055(2) Uani 1 1 d .
O3 O 0.6787(3) 1.3533(7) 0.8396(7) 0.080(2) Uani 1 1 d .
N1 N 0.6193(3) 1.0270(7) 0.9975(6) 0.0414(17) Uani 1 1 d .
N2 N 0.6775(2) 0.8384(7) 0.8857(6) 0.0365(16) Uani 1 1 d .
C4 C 0.7144(3) 0.7377(9) 0.8270(8) 0.045(2) Uani 1 1 d .
H4A H 0.7206 0.7651 0.7321 0.054 Uiso 1 1 calc R
H4B H 0.6961 0.6479 0.8217 0.054 Uiso 1 1 calc R
C5 C 0.7717(4) 0.7276(9) 0.9184(8) 0.042(2) Uani 1 1 d .
O5 O 0.7749(2) 0.7494(7) 1.0451(6) 0.0621(18) Uani 1 1 d .
N5 N 0.8156(3) 0.6890(8) 0.8551(7) 0.055(2) Uani 1 1 d .
H5 H 0.8118 0.6811 0.7648 0.067 Uiso 1 1 calc R
C6 C 0.8705(4) 0.6595(13) 0.9351(10) 0.080(3) Uani 1 1 d .
H6A H 0.8672 0.5763 0.9904 0.096 Uiso 1 1 calc R
H6B H 0.8804 0.7349 1.0003 0.096 Uiso 1 1 calc R
C7 C 0.9166(5) 0.6406(13) 0.8454(13) 0.076(3) Uani 1 1 d .
O6 O 0.9092(3) 0.6365(10) 0.7208(9) 0.098(3) Uani 1 1 d .
O7 O 0.9662(4) 0.6309(12) 0.9226(9) 0.118(3) Uani 1 1 d .
H7 H 0.9906 0.6089 0.8722 0.177 Uiso 1 1 calc R
C11 C 0.5904(4) 1.1264(9) 1.0548(9) 0.052(2) Uani 1 1 d .
H11 H 0.5976 1.2179 1.0327 0.062 Uiso 1 1 calc R
C12 C 0.5505(4) 1.0992(11) 1.1450(10) 0.061(3) Uani 1 1 d .
H12 H 0.5305 1.1715 1.1805 0.073 Uiso 1 1 calc R
C13 C 0.5403(4) 0.9677(11) 1.1825(10) 0.067(3) Uani 1 1 d .
H13 H 0.5146 0.9482 1.2468 0.081 Uiso 1 1 calc R
C14 C 0.5692(4) 0.8628(10) 1.1225(9) 0.053(2) Uani 1 1 d .
H14 H 0.5621 0.7709 1.1430 0.064 Uiso 1 1 calc R
C15 C 0.6083(3) 0.8956(8) 1.0327(8) 0.038(2) Uani 1 1 d .
C16 C 0.6423(3) 0.7942(8) 0.9662(8) 0.039(2) Uani 1 1 d .
H16 H 0.6384 0.7001 0.9823 0.047 Uiso 1 1 calc R
O90 O 1.0559(4) 0.6210(15) 0.7865(13) 0.139(4) Uani 1 1 d .
C91 C 1.0643(10) 0.5116(18) 0.695(2) 0.159(7) Uani 1 1 d .
H91A H 1.0286 0.4846 0.6423 0.191 Uiso 1 1 calc R
H91B H 1.0802 0.4323 0.7481 0.191 Uiso 1 1 calc R
C92 C 1.1033(10) 0.562(3) 0.602(2) 0.200(10) Uani 1 1 d .
H92A H 1.0881 0.5452 0.5045 0.239 Uiso 1 1 calc R
H92B H 1.1395 0.5139 0.6199 0.239 Uiso 1 1 calc R
C93 C 1.1115(9) 0.714(2) 0.627(2) 0.170(7) Uani 1 1 d .
H93A H 1.1501 0.7337 0.6677 0.204 Uiso 1 1 calc R
H93B H 1.1030 0.7656 0.5407 0.204 Uiso 1 1 calc R
C94 C 1.0731(11) 0.743(2) 0.722(3) 0.206(11) Uani 1 1 d .
H94A H 1.0401 0.7887 0.6725 0.247 Uiso 1 1 calc R
H94B H 1.0904 0.8060 0.7934 0.247 Uiso 1 1 calc R

loop_
_atom_site_aniso_label
_atom_site_aniso_U_11
_atom_site_aniso_U_22
_atom_site_aniso_U_33
_atom_site_aniso_U_23
_atom_site_aniso_U_13
_atom_site_aniso_U_12
Mn1 0.0480(8) 0.0395(8) 0.0418(8) 0.0005(6) 0.0116(6) -0.0054(6)
Br1 0.0615(6) 0.0400(6) 0.0438(6) 0.0008(4) 0.0075(4) 0.0011(4)
C1 0.047(6) 0.059(7) 0.066(7) 0.002(5) 0.019(5) -0.010(5)
O1 0.078(6) 0.112(7) 0.080(6) -0.007(5) -0.010(4) -0.009(5)
C2 0.052(6) 0.050(6) 0.067(6) 0.006(5) 0.018(5) -0.004(5)
O2 0.088(6) 0.090(6) 0.100(6) 0.002(5) 0.056(5) -0.015(4)
C3 0.049(6) 0.059(7) 0.057(6) 0.002(5) 0.004(4) -0.011(5)
O3 0.118(6) 0.032(4) 0.090(5) 0.001(4) 0.012(4) -0.015(4)
N1 0.053(4) 0.035(4) 0.038(4) -0.006(3) 0.009(3) -0.003(3)
N2 0.030(4) 0.054(4) 0.026(3) 0.000(3) 0.004(3) -0.001(3)
C4 0.054(6) 0.048(5) 0.036(5) -0.004(4) 0.017(4) -0.003(4)
C5 0.055(6) 0.047(5) 0.027(5) 0.012(4) 0.016(4) 0.004(4)
O5 0.062(4) 0.098(5) 0.029(3) 0.003(3) 0.013(3) 0.024(4)
N5 0.056(5) 0.081(6) 0.030(4) -0.006(4) 0.009(4) 0.019(4)
C6 0.067(7) 0.117(10) 0.057(6) 0.006(7) 0.004(6) 0.034(7)
C7 0.063(8) 0.108(10) 0.058(7) -0.009(7) 0.016(6) 0.019(6)
O6 0.081(6) 0.146(8) 0.072(5) -0.010(5) 0.027(4) 0.024(5)
O7 0.074(6) 0.173(9) 0.107(6) -0.008(7) 0.007(5) 0.046(6)
C11 0.070(6) 0.035(5) 0.052(6) -0.016(5) 0.012(5) -0.004(5)
C12 0.066(7) 0.059(7) 0.063(6) -0.015(6) 0.026(5) 0.007(5)
C13 0.066(7) 0.077(8) 0.065(7) -0.001(6) 0.039(5) 0.008(6)
C14 0.056(6) 0.052(6) 0.054(6) 0.008(5) 0.014(5) 0.002(5)
C15 0.046(5) 0.040(5) 0.030(4) 0.003(4) 0.007(4) -0.002(4)
C16 0.051(5) 0.028(5) 0.039(5) 0.005(4) 0.010(4) 0.001(4)
O90 0.111(8) 0.142(10) 0.174(10) -0.009(9) 0.058(7) 0.012(7)
C91 0.22(2) 0.121(14) 0.153(17) -0.018(13) 0.073(16) 0.019(14)
C92 0.22(2) 0.24(3) 0.157(19) -0.068(19) 0.080(17) -0.02(2)
C93 0.20(2) 0.16(2) 0.157(17) -0.026(15) 0.051(15) -0.030(17)
C94 0.26(3) 0.139(18) 0.25(3) -0.047(18) 0.14(2) -0.005(18)

loop_
_atom_type_symbol
_atom_type_description
_atom_type_scat_dispersion_real
_atom_type_scat_dispersion_imag
_atom_type_scat_source
C C 0.0033 0.0016 'International Tables Vol C Tables 4.2.6.8 and 6.1.1.4'
H H 0.0000 0.0000 'International Tables Vol C Tables 4.2.6.8 and 6.1.1.4'
N N 0.0061 0.0033 'International Tables Vol C Tables 4.2.6.8 and 6.1.1.4'
O O 0.0106 0.0060 'International Tables Vol C Tables 4.2.6.8 and 6.1.1.4'
Mn Mn 0.3368 0.7283 'International Tables Vol C Tables 4.2.6.8 and 6.1.1.4'
Br Br -0.2901 2.4595 'International Tables Vol C Tables 4.2.6.8 and 6.1.1.4'

loop_
_geom_angle_atom_site_label_1
_geom_angle_atom_site_label_2
_geom_angle_atom_site_label_3
_geom_angle
C1 Mn1 C3 87.9(4)
C1 Mn1 C2 91.2(4)
C3 Mn1 C2 88.2(4)
C1 Mn1 N2 94.0(3)
C3 Mn1 N2 174.7(3)
C2 Mn1 N2 96.7(3)
C1 Mn1 N1 93.6(3)
C3 Mn1 N1 96.6(3)
C2 Mn1 N1 173.4(3)
N2 Mn1 N1 78.3(2)
C1 Mn1 Br1 179.4(3)
C3 Mn1 Br1 91.5(3)
C2 Mn1 Br1 88.8(3)
N2 Mn1 Br1 86.65(17)
N1 Mn1 Br1 86.48(18)
O1 C1 Mn1 178.2(9)
O2 C2 Mn1 176.2(8)
O3 C3 Mn1 176.5(9)
C11 N1 C15 117.2(7)
C11 N1 Mn1 128.3(6)
C15 N1 Mn1 114.5(5)
C16 N2 C4 117.9(7)
C16 N2 Mn1 116.0(5)
C4 N2 Mn1 126.0(5)
N2 C4 C5 110.7(6)
O5 C5 N5 122.7(8)
O5 C5 C4 120.4(7)
N5 C5 C4 116.8(7)
C5 N5 C6 121.3(7)
N5 C6 C7 113.3(9)
O6 C7 O7 125.4(10)
O6 C7 C6 123.7(11)
O7 C7 C6 110.9(10)
N1 C11 C12 122.7(8)
C13 C12 C11 120.2(8)
C12 C13 C14 118.0(8)
C15 C14 C13 119.3(9)
N1 C15 C14 122.5(7)
N1 C15 C16 113.3(7)
C14 C15 C16 124.2(8)
N2 C16 C15 117.9(7)
C91 O90 C94 106.9(13)
O90 C91 C92 106.2(17)
C91 C92 C93 108.0(17)
C94 C93 C92 103.2(18)
C93 C94 O90 110.7(17)

loop_
_geom_bond_atom_site_label_1
_geom_bond_atom_site_label_2
_geom_bond_distance
Mn1 C1 1.806(12)
Mn1 C3 1.817(11)
Mn1 C2 1.822(10)
Mn1 N2 2.035(7)
Mn1 N1 2.062(6)
Mn1 Br1 2.5474(16)
C1 O1 1.127(11)
C2 O2 1.136(10)
C3 O3 1.154(11)
N1 C11 1.332(10)
N1 C15 1.347(10)
N2 C16 1.269(9)
N2 C4 1.462(10)
C4 C5 1.529(11)
C5 O5 1.221(8)
C5 N5 1.313(9)
N5 C6 1.459(11)
C6 C7 1.472(13)
C7 O6 1.182(11)
C7 O7 1.317(12)
C11 C12 1.373(11)
C12 C13 1.351(13)
C13 C14 1.383(12)
C14 C15 1.368(10)
C15 C16 1.460(11)
O90 C91 1.399(18)
O90 C94 1.42(2)
C91 C92 1.44(2)
C92 C93 1.50(3)
C93 C94 1.38(2)
